data_4314587
loop_
_publ_author_name
'Rosario M. P. Colodrero'
'Pascual Olivera-Pastor'
'Aurelio Cabeza'
'Maria Papadaki'
'Konstantinos D. Demadis'
'Miguel A. G. Aranda'

_publ_contact_author_address
;Crystal Engineering, Growth and Design Laboratory

Department of Chemistry

University of Crete,

PO BOX  2208

GR-71003 Voutes Campus

Heraklion, Crete

Greece

;
_publ_contact_author_email demadis@chemistry.uoc.gr
_publ_contact_author_fax '30 2810 545001'
_publ_contact_author_name 'Konstantinos D. Demadis'
_publ_contact_author_phone '30 2810 545051'
_publ_section_title
;
 Structural Mapping and Framework Interconversions in 1D, 2D, and 3D
 Divalent Metal R,S-Hydroxyphosphonoacetate Hybrids
;
_journal_name_full 'Inorganic Chemistry'
_journal_page_first 761
_journal_page_last 768
_journal_paper_doi 10.1021/ic902048b
_journal_volume 49
_journal_year 2010
_chemical_formula_sum 'C2 H2 K O6 P Zn'
_chemical_formula_weight 257.49
_space_group_IT_number 33
_symmetry_cell_setting orthorhombic
_symmetry_space_group_name_Hall 'P 2c -2n'
_symmetry_space_group_name_H-M 'P n a 21'
_audit_author_name A.Cabeza
_audit_creation_date 2009-07-13T09:56
_audit_creation_method 'from EXP file using GSAS2CIF'
_audit_update_record
; 2009-07-13T09:56  Initial CIF as created by GSAS2CIF

;
_cell_angle_alpha 90.0
_cell_angle_beta 90.0
_cell_angle_gamma 90.0
_cell_formula_units_Z 4
_cell_length_a 10.28057(14)
_cell_length_b 12.28914(17)
_cell_length_c 5.03253(6)
_cell_volume 635.807(14)
_computing_structure_refinement GSAS
_diffrn_radiation_probe x-ray
_diffrn_radiation_wavelength 1.5406
_exptl_absorpt_correction_T_max 1.00000
_exptl_absorpt_correction_T_min 1.00000
_exptl_absorpt_process_details
;   GSAS Absorption/surface roughness correction: function number 0

 No correction is applied.

;
_pd_block_id 2009-07-13T09:56|ZnK(O3PCHOHCO2)|ZnK(O3PCHOHCO2)|X'pert
_pd_calc_method 'Rietveld Refinement'
_pd_meas_2theta_range_inc 0.017
_pd_meas_2theta_range_max 99.98441
_pd_meas_2theta_range_min 4.0024
_pd_phase_name ZnK(O3PCHOHCO2)
_pd_proc_2theta_range_inc 0.017
_pd_proc_2theta_range_max 99.90464
_pd_proc_2theta_range_min 3.92263
_pd_proc_info_datetime 2009-07-13T09:56:34
_pd_proc_ls_background_function
;   GSAS Background function number 1 with  8 terms.

 Shifted Chebyshev function of 1st kind

      1:    1352.65     2:   -1689.50     3:    1097.72     4:   -616.903

      5:    317.809     6:   -126.483     7:    50.4335     8:    13.6135

;
_pd_proc_ls_peak_cutoff 0.00300
_pd_proc_ls_pref_orient_corr
;   March-Dollase

 AXIS  1 Ratio=   0.98434  h= 0.000  k= 1.000  l= 0.000

 Prefered orientation correction range: Min=   0.97661, Max=   1.04848

;
_pd_proc_ls_profile_function
;

 CW Profile function number 3 with  19 terms

 Pseudovoigt profile coefficients as parameterized in

 P. Thompson, D.E. Cox & J.B. Hastings (1987). J. Appl. Cryst.,20,79-83.

 Asymmetry correction of L.W. Finger, D.E. Cox & A. P. Jephcoat (1994).

 J. Appl. Cryst.,27,892-900.








 Peak tails are ignored  where the intensity is below 0.0030 times the peak

   Aniso. broadening axis   0.0   0.0   1.0

;
_pd_proc_ls_prof_R_factor 0.0624
_pd_proc_ls_prof_wR_expected 0.0232
_pd_proc_ls_prof_wR_factor 0.0823
_refine_ls_goodness_of_fit_all 3.59
_refine_ls_matrix_type full
_refine_ls_number_parameters 54
_refine_ls_number_restraints 19
_refine_ls_R_Fsqd_factor 0.05892
_refine_ls_shift/su_max 0.08
_refine_ls_shift/su_mean 0.01
_reflns_d_resolution_high 1.047
_reflns_d_resolution_low 7.885
_reflns_limit_h_max 10
_reflns_limit_h_min 0
_reflns_limit_k_max 11
_reflns_limit_k_min 0
_reflns_limit_l_max 4
_reflns_limit_l_min 0
_reflns_number_total 332
_cod_data_source_file ic902048b_si_002_8.cif
_cod_data_source_block znk-hpaa-0-0-3d
_cod_depositor_comments
;
The following automatic conversions were performed:

'_geom_angle_publ_flag' value 'N' changed to 'n' according to the
built-in table from CIF Core dictionary named 'cif_core.dic' version
2.4.1 from 2010-06-29 (47 times).

'_geom_bond_publ_flag' value 'N'
changed to 'n' according to the built-in table from CIF Core
dictionary named 'cif_core.dic' version 2.4.1 from 2010-06-29 (40
times).

Automatic conversion script
Id: cif_fix_values 1646 2011-03-28 12:23:43Z adriana 
;
_cod_original_cell_volume 635.807(18)
_cod_original_formula_sum 'C2 K O6 H2 P Zn'
_cod_database_code 4314587

loop_
_symmetry_equiv_pos_site_id
_symmetry_equiv_pos_as_xyz
1 +x,+y,+z
2 -x+1/2,+y+1/2,+z+1/2
3 +x+1/2,-y+1/2,+z
4 -x,-y,+z+1/2

loop_
_atom_site_type_symbol
_atom_site_label
_atom_site_fract_x
_atom_site_fract_y
_atom_site_fract_z
_atom_site_occupancy
_atom_site_thermal_displace_type
_atom_site_U_iso_or_equiv
_atom_site_symmetry_multiplicity
Zn Zn 0.10116(18) 0.11444(11) 0.1513(7) 1.0 Uiso 0.0108(6) 4
K K 0.35680(30) 0.26105(21) -0.3654(15) 1.0 Uiso 0.0293(11) 4
P P 0.17854(33) -0.01474(27) -0.3467(13) 1.0 Uiso 0.0092(11) 4
C C1 0.3444(6) -0.0488(6) -0.4639(17) 1.0 Uiso 0.0162(12) 4
C C2 0.3872(12) -0.1601(6) -0.3685(23) 1.0 Uiso 0.0162(12) 4
O O1 0.1929(8) -0.0070(6) -0.0419(11) 1.0 Uiso 0.0162(12) 4
O O2 0.1428(7) 0.0928(5) -0.4747(13) 1.0 Uiso 0.0162(12) 4
O O3 0.0895(7) -0.1087(5) -0.4245(15) 1.0 Uiso 0.0162(12) 4
O O4 0.4290(6) 0.0304(5) -0.3680(26) 1.0 Uiso 0.0162(12) 4
O O5 0.3332(8) -0.2413(6) -0.4709(15) 1.0 Uiso 0.0162(12) 4
O O6 0.4490(8) -0.1703(6) -0.1542(14) 1.0 Uiso 0.0162(12) 4

loop_
_atom_type_symbol
_atom_type_number_in_cell
_atom_type_scat_dispersion_real
_atom_type_scat_dispersion_imag
_atom_type_scat_Cromer_Mann_a1
_atom_type_scat_Cromer_Mann_a2
_atom_type_scat_Cromer_Mann_a3
_atom_type_scat_Cromer_Mann_a4
_atom_type_scat_Cromer_Mann_b1
_atom_type_scat_Cromer_Mann_b2
_atom_type_scat_Cromer_Mann_b3
_atom_type_scat_Cromer_Mann_b4
_atom_type_scat_Cromer_Mann_c
_atom_type_scat_source
Zn 4.0 0.000 0.000 14.0743 3.26550 7.03180 0.23330 5.16520 10.3163 2.41000 58.7097 1.30410 International_Tables_Vol_C
P 4.0 0.000 0.000 6.43450 1.90670 4.17910 27.1570 1.78000 0.52600 1.49080 68.1645 1.11490 International_Tables_Vol_C
O 24.0 0.000 0.000 3.04850 13.2771 2.28680 5.70110 1.54630 0.32390 0.86700 32.9089 0.25080 International_Tables_Vol_C
C 8.0 0.000 0.000 2.31000 20.8439 1.02000 10.2075 1.58860 0.56870 0.86500 51.6512 0.21560 International_Tables_Vol_C
K 4.0 0.000 0.000 8.21860 12.7949 7.43980 0.77480 1.05190 213.187 0.86590 41.6841 1.42280 International_Tables_Vol_C

loop_
_geom_angle_atom_site_label_1
_geom_angle_atom_site_label_2
_geom_angle_atom_site_label_3
_geom_angle
_geom_angle_site_symmetry_1
_geom_angle_site_symmetry_2
_geom_angle_site_symmetry_3
_geom_angle_publ_flag
O1 Zn O2 105.18(29) 1_555 . 1_556 n
O1 Zn O3 109.92(30) 1_555 . 4_555 n
O1 Zn O5 110.57(34) 1_555 . 2_555 n
O2 Zn O3 113.25(32) 1_556 . 4_555 n
O2 Zn O5 110.19(33) 1_556 . 2_555 n
O3 Zn O5 107.73(31) 4_555 . 2_555 n
O1 K O2 117.43(24) 2_554 . 1_555 n
O1 K O3 74.13(20) 2_554 . 2_555 n
O1 K O4 162.1(4) 2_554 . 1_555 n
O1 K O5 95.76(22) 2_554 . 2_555 n
O1 K O6 110.75(27) 2_554 . 4_654 n
O2 K O3 132.12(27) 1_555 . 2_555 n
O2 K O4 61.90(19) 1_555 . 1_555 n
O2 K O5 67.55(22) 1_555 . 2_555 n
O2 K O6 98.89(25) 1_555 . 4_654 n
O3 K O4 120.6(4) 2_555 . 1_555 n
O3 K O5 65.04(25) 2_555 . 2_555 n
O3 K O6 121.13(26) 2_555 . 4_654 n
O4 K O5 99.85(30) 1_555 . 2_555 n
O4 K O6 54.03(25) 1_555 . 4_654 n
O5 K O6 153.49(27) 2_555 . 4_654 n
C1 P O1 104.0(5) 1_555 . 1_555 n
C1 P O2 106.5(4) 1_555 . 1_555 n
C1 P O3 107.5(4) 1_555 . 1_555 n
O1 P O2 113.1(5) 1_555 . 1_555 n
O1 P O3 111.0(5) 1_555 . 1_555 n
O2 P O3 113.9(4) 1_555 . 1_555 n
P C1 C2 111.7(7) 1_555 . 1_555 n
P C1 O4 107.9(5) 1_555 . 1_555 n
C2 C1 O4 109.9(7) 1_555 . 1_555 n
C1 C2 O5 117.4(8) 1_555 . 1_555 n
C1 C2 O6 120.5(8) 1_555 . 1_555 n
O5 C2 O6 119.9(9) 1_555 . 1_555 n
Zn O1 K 118.46(31) 1_555 . 2_545 n
Zn O1 P 118.7(5) 1_555 . 1_555 n
K O1 P 102.6(4) 2_545 . 1_555 n
Zn O2 K 103.80(29) 1_554 . 1_555 n
Zn O2 P 125.7(4) 1_554 . 1_555 n
K O2 P 109.7(4) 1_555 . 1_555 n
Zn O3 K 108.97(27) 4_554 . 2_544 n
Zn O3 P 124.5(4) 4_554 . 1_555 n
K O3 P 121.3(4) 2_544 . 1_555 n
K O4 C1 121.3(5) 1_555 . 1_555 n
Zn O5 K 117.79(33) 2_544 . 2_544 n
Zn O5 C2 115.5(7) 2_544 . 1_555 n
K O5 C2 126.6(7) 2_544 . 1_555 n
K O6 C2 150.8(8) 4_655 . 1_555 n

loop_
_geom_bond_atom_site_label_1
_geom_bond_atom_site_label_2
_geom_bond_distance
_geom_bond_site_symmetry_1
_geom_bond_site_symmetry_2
_geom_bond_publ_flag
Zn O1 2.015(8) . 1_555 n
Zn O2 1.948(7) . 1_556 n
Zn O3 1.999(7) . 4_555 n
Zn O5 1.994(8) . 2_555 n
K O1 3.029(8) . 2_554 n
K O2 3.069(8) . 1_555 n
K O3 3.284(10) . 2_554 n
K O3 2.791(10) . 2_555 n
K O4 2.930(6) . 1_555 n
K O5 2.785(9) . 2_555 n
K O6 2.710(9) . 4_654 n
P C1 1.852(6) . 1_555 n
P O1 1.544(6) . 1_555 n
P O2 1.515(5) . 1_555 n
P O3 1.524(5) . 1_555 n
C1 P 1.852(6) . 1_555 n
C1 C2 1.516(7) . 1_555 n
C1 O4 1.391(6) . 1_555 n
C2 C1 1.516(7) . 1_555 n
C2 O5 1.252(6) . 1_555 n
C2 O6 1.258(7) . 1_555 n
O1 Zn 2.015(8) . 1_555 n
O1 K 3.029(8) . 2_545 n
O1 P 1.544(6) . 1_555 n
O2 Zn 1.948(7) . 1_554 n
O2 K 3.069(8) . 1_555 n
O2 P 1.515(5) . 1_555 n
O3 Zn 1.999(7) . 4_554 n
O3 K 2.791(10) . 2_544 n
O3 K 3.284(10) . 2_545 n
O3 P 1.524(5) . 1_555 n
O4 K 2.930(6) . 1_555 n
O4 C1 1.391(6) . 1_555 n
O5 Zn 1.994(8) . 2_544 n
O5 K 2.785(9) . 2_544 n
O5 C2 1.252(6) . 1_555 n
O5 O6 2.172(9) . 1_555 n
O6 K 2.710(9) . 4_655 n
O6 C2 1.258(7) . 1_555 n
O6 O5 2.172(9) . 1_555 n
